data_7243265
loop_
_publ_author_name
'Kazimierczuk, Katarzyna'
'Milanesio, Marco'
'Do\/l\;ega, Anna'
'Palin, Luca'
'Walencik, Maja'
'Jurkowski, Micha\/l'
'Conterosito, Eleonora'

_publ_section_title
;
 Solvothermal synthesis and structural characterization of three
 polyoxotitanium-organic acid clusters
;
_journal_issue 40
_journal_name_full 'RSC Advances'
_journal_page_first 25068
_journal_page_last 25078
_journal_paper_doi 10.1039/D0RA09691A
_journal_volume 11
_journal_year 2021
_chemical_absolute_configuration unk
_chemical_formula_moiety 'C46 H84 O16 Ti4'
_chemical_formula_sum 'C46 H84 O16 Ti4'
_chemical_formula_weight 1084.73
_space_group_IT_number 14
_space_group_name_Hall '-P 2yn'
_space_group_name_H-M_alt 'P 1 21/n 1'
_symmetry_cell_setting monoclinic
_symmetry_Int_Tables_number 14
_symmetry_space_group_name_Hall '-P 2yn'
_symmetry_space_group_name_H-M 'P 1 21/n 1'
_atom_sites_solution_hydrogens geom
_audit_conform_dict_location ftp://ftp.iucr.org/pub/cif_core.dic
_audit_conform_dict_name cif_core.dic
_audit_conform_dict_version 2.4
_audit_creation_date 2020-04-24
_audit_creation_method 'WinGX routine CIF_UPDATE'
_audit_update_record
;
2020-10-09 deposited with the CCDC.	2021-07-05 downloaded from the CCDC.
;
_cell_angle_alpha 90
_cell_angle_beta 99.56(4)
_cell_angle_gamma 90
_cell_formula_units_Z 4
_cell_length_a 12.216(6)
_cell_length_b 19.637(5)
_cell_length_c 23.021(11)
_cell_measurement_reflns_used 21754
_cell_measurement_temperature 120(2)
_cell_measurement_theta_max 29.51
_cell_measurement_theta_min 2.68
_cell_measurement_wavelength 0.71073
_cell_volume 5446(4)
_computing_molecular_graphics 'Ortep for Windows (Farrugia, 2012)'
_computing_publication_material 'WinGX publication routines (Farrugia, 2012)'
_computing_structure_refinement 'SHELXL-2016/6 (Sheldrick, 2016)'
_computing_structure_solution 'SHELXT 2014/5 (Sheldrick, 2014)'
_diffrn_ambient_temperature 120(2)
_diffrn_detector 'image plate (34 cm diameter)'
_diffrn_detector_area_resol_mean 6.67
_diffrn_detector_type STOE
_diffrn_measured_fraction_theta_full 0.991
_diffrn_measured_fraction_theta_max 0.991
_diffrn_measurement_device '2-circle goniometer'
_diffrn_measurement_device_type 'STOE IPDS 2T'
_diffrn_measurement_method 'rotation method'
_diffrn_radiation_monochromator 'parabolic x-ray mirror'
_diffrn_radiation_probe x-ray
_diffrn_radiation_type MoK\a
_diffrn_radiation_wavelength 0.71073
_diffrn_reflns_av_R_equivalents 0.0329
_diffrn_reflns_av_unetI/netI 0.0332
_diffrn_reflns_Laue_measured_fraction_full 0.991
_diffrn_reflns_Laue_measured_fraction_max 0.991
_diffrn_reflns_limit_h_max 14
_diffrn_reflns_limit_h_min -15
_diffrn_reflns_limit_k_max 24
_diffrn_reflns_limit_k_min -24
_diffrn_reflns_limit_l_max 28
_diffrn_reflns_limit_l_min -28
_diffrn_reflns_number 28207
_diffrn_reflns_point_group_measured_fraction_full 0.991
_diffrn_reflns_point_group_measured_fraction_max 0.991
_diffrn_reflns_theta_full 25.242
_diffrn_reflns_theta_max 26
_diffrn_reflns_theta_min 2.732
_diffrn_source 'GeniX Mo, 0.05 x 0.05 mm2 microfocus'
_exptl_absorpt_coefficient_mu 0.627
_exptl_absorpt_correction_T_max 0.9297
_exptl_absorpt_correction_T_min 0.8451
_exptl_absorpt_correction_type numerical
_exptl_absorpt_process_details
;
        Numerical  absorption  correction was  performed
        after the  optimization of  the  crystal-shape
        description due to Herrendorf?s method
        [Herrendorf, 1994]
        Herrendorf,  W. (1994).HABITUS, a program for the
        optimization  of  the  crystal description for
 the numerical absorption correction by means of
        suitable, psi scanned reflections;dissertation
        1994,Karlsruhe;extension 1998,Gie\&sen
;
_exptl_crystal_colour colourless
_exptl_crystal_density_diffrn 1.323
_exptl_crystal_density_method 'not measured'
_exptl_crystal_description prism
_exptl_crystal_F_000 2304
_exptl_crystal_size_max 0.317
_exptl_crystal_size_mid 0.247
_exptl_crystal_size_min 0.169
_refine_diff_density_max 1.338
_refine_diff_density_min -0.511
_refine_diff_density_rms 0.084
_refine_ls_extinction_method none
_refine_ls_goodness_of_fit_ref 1.028
_refine_ls_hydrogen_treatment mixed
_refine_ls_matrix_type full
_refine_ls_number_parameters 649
_refine_ls_number_reflns 10598
_refine_ls_number_restraints 4
_refine_ls_restrained_S_all 1.028
_refine_ls_R_factor_all 0.0706
_refine_ls_R_factor_gt 0.0506
_refine_ls_shift/su_max 0.001
_refine_ls_shift/su_mean 0
_refine_ls_structure_factor_coef Fsqd
_refine_ls_weighting_details 'w=1/[\s^2^(Fo^2^)+(0.0742P)^2^+7.7242P] where P=(Fo^2^+2Fc^2^)/3'
_refine_ls_weighting_scheme calc
_refine_ls_wR_factor_gt 0.1293
_refine_ls_wR_factor_ref 0.1411
_reflns_Friedel_coverage 0
_reflns_number_gt 8156
_reflns_number_total 10598
_reflns_threshold_expression 'I > 2\s(I)'
_cod_data_source_file d0ra09691a2.cif
_cod_data_source_block I
_cod_original_sg_symbol_H-M 'P 21/n'
_cod_database_code 7243265

loop_
_symmetry_equiv_pos_as_xyz
'x, y, z'
'-x+1/2, y+1/2, -z+1/2'
'-x, -y, -z'
'x-1/2, -y-1/2, z-1/2'

loop_
_atom_site_label
_atom_site_type_symbol
_atom_site_fract_x
_atom_site_fract_y
_atom_site_fract_z
_atom_site_U_iso_or_equiv
_atom_site_adp_type
_atom_site_occupancy
_atom_site_site_symmetry_order
_atom_site_calc_flag
_atom_site_refinement_flags_posn
_atom_site_refinement_flags_adp
_atom_site_refinement_flags_occupancy
_atom_site_disorder_assembly
_atom_site_disorder_group
Ti1 Ti 0.38774(4) 0.65430(2) 0.34344(2) 0.01373(12) Uani 1 1 d . . . . .
Ti2 Ti 0.46716(4) 0.76452(3) 0.44521(2) 0.01598(13) Uani 1 1 d . . . . .
Ti3 Ti 0.54202(4) 0.75323(3) 0.28521(2) 0.01497(13) Uani 1 1 d . . . . .
Ti4 Ti 0.62521(4) 0.65826(3) 0.39664(2) 0.01547(13) Uani 1 1 d . . . . .
O1 O 0.27754(15) 0.73487(10) 0.30847(8) 0.0165(4) Uani 1 1 d . . . . .
O2 O 0.39197(16) 0.80351(10) 0.26823(9) 0.0184(4) Uani 1 1 d . . . . .
O3 O 0.27708(15) 0.59381(10) 0.32819(9) 0.0178(4) Uani 1 1 d . . . . .
O4 O 0.35165(15) 0.69204(10) 0.41980(8) 0.0162(4) Uani 1 1 d . . . . .
O5 O 0.43823(16) 0.66784(10) 0.26736(8) 0.0167(4) Uani 1 1 d . . . . .
O6 O 0.50743(15) 0.60031(10) 0.37248(8) 0.0175(4) Uani 1 1 d . . . . .
O7 O 0.50528(14) 0.72898(9) 0.36608(8) 0.0138(4) Uani 1 1 d . . . . .
O8 O 0.44879(17) 0.77502(11) 0.52090(9) 0.0247(5) Uani 1 1 d . . . . .
O9 O 0.61482(16) 0.81604(10) 0.45748(9) 0.0202(4) Uani 1 1 d . . . . .
O10 O 0.57235(16) 0.68183(10) 0.46998(8) 0.0185(4) Uani 1 1 d . . . . .
O11 O 0.61378(17) 0.83054(10) 0.30820(9) 0.0227(5) Uani 1 1 d . . . . .
O12 O 0.56375(17) 0.75480(11) 0.20965(9) 0.0227(4) Uani 1 1 d . . . . .
O13 O 0.66024(15) 0.68381(10) 0.31730(8) 0.0181(4) Uani 1 1 d . . . . .
O14 O 0.73364(16) 0.74407(10) 0.42403(9) 0.0204(4) Uani 1 1 d . . . . .
O15 O 0.73710(16) 0.60067(10) 0.42045(9) 0.0229(5) Uani 1 1 d . . . . .
O16 O 0.39674(17) 0.83895(10) 0.41437(9) 0.0237(5) Uani 1 1 d . . . . .
C1 C 0.2963(2) 0.78507(14) 0.27810(12) 0.0162(6) Uani 1 1 d . . . . .
C2 C 0.1988(2) 0.82706(14) 0.25030(13) 0.0182(6) Uani 1 1 d . . . . .
C3 C 0.2113(2) 0.88473(15) 0.21780(13) 0.0216(6) Uani 1 1 d . . . . .
H3 H 0.283653 0.899442 0.213596 0.026 Uiso 1 1 calc R U . . .
C4 C 0.1199(3) 0.92138(16) 0.19128(14) 0.0263(7) Uani 1 1 d . . . . .
H4 H 0.130081 0.960922 0.169009 0.032 Uiso 1 1 calc R U . . .
C5 C 0.0133(3) 0.90092(16) 0.19689(15) 0.0288(7) Uani 1 1 d . . . . .
C6 C 0.0006(3) 0.84420(18) 0.23066(17) 0.0352(8) Uani 1 1 d . . . . .
H6 H -0.071683 0.830191 0.235591 0.042 Uiso 1 1 calc R U . . .
C7 C 0.0913(3) 0.80786(16) 0.25717(16) 0.0302(7) Uani 1 1 d . . . . .
H7 H 0.080959 0.769195 0.280471 0.036 Uiso 1 1 calc R U . . .
C8 C -0.0870(3) 0.9391(2) 0.1645(2) 0.0517(11) Uani 1 1 d . . . . .
H8A H -0.064253 0.984614 0.153841 0.078 Uiso 1 1 calc R U . . .
H8B H -0.143213 0.943127 0.190163 0.078 Uiso 1 1 calc R U . . .
H8C H -0.118168 0.914046 0.128766 0.078 Uiso 1 1 calc R U . . .
C9 C 0.1756(2) 0.55807(15) 0.31209(14) 0.0210(6) Uani 1 1 d . . . . .
H9 H 0.18267 0.527972 0.277868 0.025 Uiso 1 1 calc R U . . .
C10 C 0.1538(3) 0.51312(16) 0.36291(16) 0.0290(7) Uani 1 1 d . . . . .
H10A H 0.218106 0.483609 0.375353 0.044 Uiso 1 1 calc R U . . .
H10B H 0.087936 0.48501 0.350042 0.044 Uiso 1 1 calc R U . . .
H10C H 0.141327 0.541827 0.396014 0.044 Uiso 1 1 calc R U . . .
C11 C 0.0803(3) 0.60760(17) 0.29296(15) 0.0287(7) Uani 1 1 d . . . . .
H11A H 0.072965 0.63832 0.325649 0.043 Uiso 1 1 calc R U . . .
H11B H 0.011071 0.582061 0.281716 0.043 Uiso 1 1 calc R U . . .
H11C H 0.095514 0.634273 0.259215 0.043 Uiso 1 1 calc R U . . .
C12 C 0.2506(2) 0.67795(17) 0.44256(14) 0.0245(7) Uani 1 1 d . . . . .
H12 H 0.203836 0.64819 0.413082 0.029 Uiso 1 1 calc R U . . .
C13 C 0.2762(3) 0.6379(2) 0.49873(16) 0.0391(9) Uani 1 1 d . . . . .
H13A H 0.310877 0.594522 0.49099 0.059 Uiso 1 1 calc R U . . .
H13B H 0.207329 0.628994 0.513992 0.059 Uiso 1 1 calc R U . . .
H13C H 0.327194 0.663921 0.527857 0.059 Uiso 1 1 calc R U . . .
C14 C 0.1857(3) 0.7417(2) 0.44767(19) 0.0433(9) Uani 1 1 d . . . . .
H14A H 0.230784 0.773533 0.474436 0.065 Uiso 1 1 calc R U . . .
H14B H 0.117887 0.730605 0.463189 0.065 Uiso 1 1 calc R U . . .
H14C H 0.166047 0.762741 0.40873 0.065 Uiso 1 1 calc R U . . .
C15 C 0.4121(3) 0.63304(16) 0.21180(13) 0.0249(7) Uani 1 1 d . . . . .
H15 H 0.467785 0.647397 0.186902 0.03 Uiso 1 1 calc R U . . .
C16 C 0.4220(3) 0.55762(17) 0.22011(17) 0.0388(9) Uani 1 1 d . . . . .
H16A H 0.493361 0.546834 0.244681 0.058 Uiso 1 1 calc R U . . .
H16B H 0.417836 0.535453 0.181667 0.058 Uiso 1 1 calc R U . . .
H16C H 0.361395 0.541165 0.239436 0.058 Uiso 1 1 calc R U . . .
C17 C 0.2984(3) 0.6544(2) 0.18028(16) 0.0441(10) Uani 1 1 d . . . . .
H17A H 0.242495 0.643285 0.2048 0.066 Uiso 1 1 calc R U . . .
H17B H 0.281203 0.630179 0.142656 0.066 Uiso 1 1 calc R U . . .
H17C H 0.297929 0.703593 0.173013 0.066 Uiso 1 1 calc R U . . .
C18 C 0.4596(5) 0.8264(3) 0.56548(19) 0.0645(14) Uani 1 1 d . . . . .
H18 H 0.518105 0.858309 0.556098 0.077 Uiso 1 1 calc R U . . .
C19 C 0.3589(4) 0.8675(3) 0.5626(2) 0.0689(14) Uani 1 1 d . . . . .
H19A H 0.336572 0.884714 0.522434 0.103 Uiso 1 1 calc R U . . .
H19B H 0.373419 0.905852 0.58999 0.103 Uiso 1 1 calc R U . . .
H19C H 0.299204 0.839285 0.573442 0.103 Uiso 1 1 calc R U . . .
C20 C 0.5035(5) 0.7976(4) 0.6227(2) 0.110(3) Uani 1 1 d . . . . .
H20A H 0.44859 0.766526 0.63478 0.165 Uiso 1 1 calc R U . . .
H20B H 0.519492 0.834293 0.651728 0.165 Uiso 1 1 calc R U . . .
H20C H 0.571887 0.772494 0.620263 0.165 Uiso 1 1 calc R U . . .
C21 C 0.7118(2) 0.79648(15) 0.45091(12) 0.0185(6) Uani 1 1 d . . . . .
C22 C 0.8065(2) 0.84012(15) 0.47938(13) 0.0210(6) Uani 1 1 d . . . . .
C23 C 0.7890(3) 0.89562(17) 0.51377(14) 0.0267(7) Uani 1 1 d . . . . .
H23 H 0.715247 0.908301 0.517083 0.032 Uiso 1 1 calc R U . . .
C24 C 0.8770(3) 0.93294(17) 0.54340(15) 0.0310(7) Uani 1 1 d . . . . .
H24 H 0.862904 0.970569 0.56703 0.037 Uiso 1 1 calc R U . . .
C25 C 0.9853(3) 0.91599(18) 0.53898(15) 0.0321(8) Uani 1 1 d . . . . .
C26 C 1.0039(3) 0.86195(19) 0.50329(18) 0.0394(9) Uani 1 1 d . . . . .
H26 H 1.07765 0.850626 0.498897 0.047 Uiso 1 1 calc R U . . .
C27 C 0.9154(3) 0.82394(18) 0.47369(16) 0.0324(8) Uani 1 1 d . . . . .
H27 H 0.929386 0.786799 0.449518 0.039 Uiso 1 1 calc R U . . .
C28 C 1.0821(4) 0.9539(2) 0.5747(2) 0.0531(11) Uani 1 1 d . . . . .
H28A H 1.057799 0.999347 0.584649 0.08 Uiso 1 1 calc R U . . .
H28B H 1.142278 0.958077 0.551606 0.08 Uiso 1 1 calc R U . . .
H28C H 1.1088 0.928619 0.61106 0.08 Uiso 1 1 calc R U . . .
C29 C 0.5940(3) 0.65026(16) 0.52702(13) 0.0244(7) Uani 1 1 d . . . . .
H29 H 0.537553 0.667579 0.550273 0.029 Uiso 1 1 calc R U . . .
C30 C 0.5795(3) 0.57376(17) 0.52116(16) 0.0344(8) Uani 1 1 d . . . . .
H30A H 0.507152 0.563573 0.497351 0.052 Uiso 1 1 calc R U . . .
H30B H 0.583357 0.553502 0.560357 0.052 Uiso 1 1 calc R U . . .
H30C H 0.638558 0.554766 0.501998 0.052 Uiso 1 1 calc R U . . .
C31 C 0.7077(3) 0.6715(2) 0.55894(14) 0.0337(8) Uani 1 1 d . . . . .
H31A H 0.711044 0.721265 0.562005 0.053(13) Uiso 1 1 calc R . . . .
H31B H 0.764742 0.655425 0.536924 0.079 Uiso 1 1 calc R U . . .
H31C H 0.720578 0.65156 0.598512 0.079 Uiso 1 1 calc R U . . .
C32 C 0.6381(6) 0.8981(3) 0.3238(3) 0.036(2) Uani 0.556(10) 1 d . . P A 1
H32 H 0.611886 0.911467 0.361092 0.043 Uiso 0.556(10) 1 calc R U P A 1
C33 C 0.5798(9) 0.9417(6) 0.2679(5) 0.0434(12) Uani 0.556(10) 1 d . . P A 1
H33A H 0.604816 0.924935 0.23218 0.065 Uiso 0.556(10) 1 calc R U P A 1
H33B H 0.600165 0.989815 0.273767 0.065 Uiso 0.556(10) 1 calc R U P A 1
H33C H 0.499024 0.936995 0.263629 0.065 Uiso 0.556(10) 1 calc R U P A 1
C34 C 0.7584(14) 0.9150(7) 0.3244(11) 0.0434(12) Uani 0.556(10) 1 d . . P A 1
H34A H 0.804854 0.885106 0.352473 0.065 Uiso 0.556(10) 1 calc R U P A 1
H34B H 0.772084 0.962534 0.336308 0.065 Uiso 0.556(10) 1 calc R U P A 1
H34C H 0.776661 0.908181 0.28497 0.065 Uiso 0.556(10) 1 calc R U P A 1
C32A C 0.6695(6) 0.8847(3) 0.2855(3) 0.023(2) Uani 0.444(10) 1 d . . P A 2
H32A H 0.686377 0.875845 0.245077 0.027 Uiso 0.444(10) 1 calc R U P A 2
C33A C 0.5648(12) 0.9492(8) 0.2875(6) 0.0434(12) Uani 0.444(10) 1 d . . P A 2
H33D H 0.543248 0.968689 0.248035 0.065 Uiso 0.444(10) 1 calc R U P A 2
H33E H 0.594623 0.985134 0.315117 0.065 Uiso 0.444(10) 1 calc R U P A 2
H33F H 0.499678 0.928638 0.300282 0.065 Uiso 0.444(10) 1 calc R U P A 2
C34A C 0.7691(18) 0.9051(9) 0.3291(15) 0.0434(12) Uani 0.444(10) 1 d . . P A 2
H34D H 0.745111 0.92166 0.365176 0.065 Uiso 0.444(10) 1 calc R U P A 2
H34E H 0.809291 0.941356 0.312329 0.065 Uiso 0.444(10) 1 calc R U P A 2
H34F H 0.81804 0.865682 0.338493 0.065 Uiso 0.444(10) 1 calc R U P A 2
C35 C 0.5508(10) 0.7642(6) 0.1476(4) 0.037(3) Uani 0.409(15) 1 d . . P B 1
H35 H 0.512447 0.724668 0.125578 0.045 Uiso 0.409(15) 1 calc R U P B 1
C36 C 0.478(2) 0.833(2) 0.1366(11) 0.073(3) Uani 0.409(15) 1 d . . P B 1
H36A H 0.401417 0.823804 0.141084 0.11 Uiso 0.409(15) 1 calc R U P B 1
H36B H 0.480019 0.850043 0.096629 0.11 Uiso 0.409(15) 1 calc R U P B 1
H36C H 0.509613 0.867858 0.165281 0.11 Uiso 0.409(15) 1 calc R U P B 1
C37 C 0.656(2) 0.7790(14) 0.1295(13) 0.073(3) Uani 0.409(15) 1 d . . P B 1
H37A H 0.711925 0.745934 0.147376 0.11 Uiso 0.409(15) 1 calc R U P B 1
H37B H 0.680246 0.825034 0.142331 0.11 Uiso 0.409(15) 1 calc R U P B 1
H37C H 0.648172 0.776143 0.086481 0.11 Uiso 0.409(15) 1 calc R U P B 1
C35A C 0.5890(7) 0.7985(5) 0.1664(4) 0.040(3) Uani 0.591(15) 1 d . . P B 2
H35A H 0.632107 0.837757 0.186307 0.048 Uiso 0.591(15) 1 calc R U P B 2
C36A C 0.4934(16) 0.8252(15) 0.1285(7) 0.073(3) Uani 0.591(15) 1 d . . P B 2
H36D H 0.450481 0.787572 0.108127 0.11 Uiso 0.591(15) 1 calc R U P B 2
H36E H 0.517419 0.855881 0.099521 0.11 Uiso 0.591(15) 1 calc R U P B 2
H36F H 0.447168 0.850336 0.152142 0.11 Uiso 0.591(15) 1 calc R U P B 2
C37A C 0.6664(17) 0.7595(9) 0.1275(8) 0.073(3) Uani 0.591(15) 1 d . . P B 2
H37D H 0.630126 0.717072 0.112339 0.11 Uiso 0.591(15) 1 calc R U P B 2
H37E H 0.737954 0.748983 0.151973 0.11 Uiso 0.591(15) 1 calc R U P B 2
H37F H 0.678346 0.788465 0.094516 0.11 Uiso 0.591(15) 1 calc R U P B 2
C38 C 0.7596(3) 0.66322(17) 0.29553(14) 0.0278(7) Uani 1 1 d . . . . .
H38 H 0.804873 0.635558 0.327269 0.040(11) Uiso 1 1 calc R . . . .
C39 C 0.7308(3) 0.6175(2) 0.24284(17) 0.0398(9) Uani 1 1 d . . . . .
H39A H 0.692589 0.576898 0.253957 0.061(14) Uiso 1 1 calc R . . . .
H39B H 0.79895 0.603963 0.228658 0.091 Uiso 1 1 calc R U . . .
H39C H 0.682161 0.641976 0.211551 0.044(11) Uiso 1 1 calc R . . . .
C40 C 0.8275(3) 0.7237(2) 0.28550(19) 0.0404(9) Uani 1 1 d . . . . .
H40A H 0.785177 0.752798 0.255177 0.061 Uiso 1 1 calc R U . . .
H40B H 0.896021 0.708744 0.272444 0.061 Uiso 1 1 calc R U . . .
H40C H 0.846089 0.749533 0.32226 0.052(13) Uiso 1 1 calc R . . . .
C41 C 0.8372(3) 0.56737(18) 0.44589(16) 0.0347(8) Uani 1 1 d . . . . .
H41 H 0.82788 0.550334 0.485703 0.042 Uiso 1 1 calc R U . . .
C42 C 0.8570(3) 0.50695(19) 0.4088(2) 0.0468(10) Uani 1 1 d . . . . .
H42A H 0.791749 0.477126 0.403903 0.027(9) Uiso 1 1 calc R . . . .
H42B H 0.922069 0.481734 0.428303 0.041 Uiso 1 1 calc R U . . .
H42C H 0.869911 0.522616 0.370121 0.043(12) Uiso 1 1 calc R . . . .
C43 C 0.9336(3) 0.6181(2) 0.45395(18) 0.0429(9) Uani 1 1 d . . . . .
H43A H 0.944302 0.635508 0.415397 0.064 Uiso 1 1 calc R U . . .
H43B H 1.001516 0.595198 0.472916 0.064 Uiso 1 1 calc R U . . .
H43C H 0.916739 0.655992 0.47869 0.077(17) Uiso 1 1 calc R . . . .
C44 C 0.3565(17) 0.9050(13) 0.3902(11) 0.0510(13) Uani 0.358(11) 1 d D . P C 1
H44 H 0.36982 0.906971 0.348543 0.061 Uiso 0.358(11) 1 calc R U P C 1
C45 C 0.4156(15) 0.9633(7) 0.4221(6) 0.0510(13) Uani 0.358(11) 1 d D . P C 1
H45A H 0.42194 0.956011 0.464683 0.076 Uiso 0.358(11) 1 calc R U P C 1
H45B H 0.374066 1.005326 0.411115 0.076 Uiso 0.358(11) 1 calc R U P C 1
H45C H 0.490003 0.967154 0.411741 0.076 Uiso 0.358(11) 1 calc R U P C 1
C46 C 0.2317(14) 0.9033(7) 0.3888(7) 0.0510(13) Uani 0.358(11) 1 d D . P C 1
H46A H 0.201389 0.860848 0.370312 0.076 Uiso 0.358(11) 1 calc R U P C 1
H46B H 0.197406 0.942171 0.365958 0.076 Uiso 0.358(11) 1 calc R U P C 1
H46C H 0.215842 0.905836 0.429055 0.076 Uiso 0.358(11) 1 calc R U P C 1
C44A C 0.3834(10) 0.9023(7) 0.3878(6) 0.0510(13) Uani 0.642(11) 1 d D . P C 2
H44A H 0.40081 0.898286 0.347032 0.061 Uiso 0.642(11) 1 calc R U P C 2
C45A C 0.4661(8) 0.9529(4) 0.4228(3) 0.0510(13) Uani 0.642(11) 1 d D . P C 2
H45D H 0.450577 0.95698 0.463113 0.076 Uiso 0.642(11) 1 calc R U P C 2
H45E H 0.458004 0.997612 0.403633 0.076 Uiso 0.642(11) 1 calc R U P C 2
H45F H 0.542038 0.936328 0.42393 0.076 Uiso 0.642(11) 1 calc R U P C 2
C46A C 0.2641(8) 0.9276(4) 0.3837(3) 0.0510(13) Uani 0.642(11) 1 d D . P C 2
H46D H 0.213779 0.896696 0.358777 0.076 Uiso 0.642(11) 1 calc R U P C 2
H46E H 0.257948 0.973419 0.366571 0.076 Uiso 0.642(11) 1 calc R U P C 2
H46F H 0.244223 0.929065 0.423237 0.076 Uiso 0.642(11) 1 calc R U P C 2

loop_
_atom_site_aniso_label
_atom_site_aniso_U_11
_atom_site_aniso_U_22
_atom_site_aniso_U_33
_atom_site_aniso_U_23
_atom_site_aniso_U_13
_atom_site_aniso_U_12
Ti1 0.0113(2) 0.0144(2) 0.0154(2) -0.00014(19) 0.00220(18) -0.00119(18)
Ti2 0.0129(3) 0.0183(3) 0.0168(3) -0.0034(2) 0.00262(19) 0.00111(19)
Ti3 0.0119(2) 0.0176(2) 0.0158(2) 0.0008(2) 0.00351(18) -0.00163(18)
Ti4 0.0116(3) 0.0172(2) 0.0171(3) -0.0008(2) 0.00113(19) 0.00205(18)
O1 0.0144(10) 0.0169(9) 0.0182(10) 0.0021(8) 0.0024(8) -0.0005(7)
O2 0.0135(10) 0.0198(10) 0.0218(10) 0.0021(8) 0.0021(8) -0.0014(8)
O3 0.0128(10) 0.0186(10) 0.0225(10) -0.0005(8) 0.0042(8) -0.0025(7)
O4 0.0111(9) 0.0224(10) 0.0160(9) -0.0009(8) 0.0046(7) -0.0001(8)
O5 0.0150(10) 0.0194(10) 0.0154(9) -0.0026(8) 0.0020(7) -0.0026(8)
O6 0.0144(10) 0.0157(9) 0.0222(10) -0.0008(8) 0.0028(8) 0.0004(7)
O7 0.0113(9) 0.0151(9) 0.0148(9) -0.0006(8) 0.0017(7) 0.0004(7)
O8 0.0234(11) 0.0314(12) 0.0195(11) -0.0081(9) 0.0042(8) 0.0008(9)
O9 0.0143(10) 0.0223(10) 0.0237(11) -0.0049(9) 0.0027(8) -0.0004(8)
O10 0.0164(10) 0.0215(10) 0.0167(10) 0.0017(8) -0.0003(8) 0.0037(8)
O11 0.0183(11) 0.0194(10) 0.0312(12) 0.0016(9) 0.0061(9) -0.0039(8)
O12 0.0200(11) 0.0288(11) 0.0204(10) 0.0046(9) 0.0069(8) -0.0007(8)
O13 0.0117(10) 0.0230(10) 0.0211(10) -0.0021(8) 0.0067(8) 0.0000(8)
O14 0.0154(10) 0.0238(11) 0.0217(11) -0.0040(9) 0.0019(8) -0.0003(8)
O15 0.0141(10) 0.0249(11) 0.0287(11) 0.0025(9) 0.0003(8) 0.0052(8)
O16 0.0217(11) 0.0189(10) 0.0294(11) -0.0036(9) 0.0010(9) 0.0043(8)
C1 0.0153(14) 0.0178(13) 0.0157(13) -0.0033(11) 0.0026(10) -0.0021(11)
C2 0.0148(14) 0.0191(14) 0.0208(14) 0.0013(12) 0.0027(11) 0.0024(11)
C3 0.0177(15) 0.0242(15) 0.0235(15) 0.0019(13) 0.0046(12) -0.0002(12)
C4 0.0299(17) 0.0232(15) 0.0262(16) 0.0061(13) 0.0052(13) 0.0025(13)
C5 0.0231(16) 0.0266(16) 0.0350(18) 0.0046(14) -0.0003(13) 0.0056(13)
C6 0.0130(15) 0.0351(18) 0.057(2) 0.0165(17) 0.0033(15) 0.0011(13)
C7 0.0175(16) 0.0259(16) 0.047(2) 0.0147(15) 0.0045(14) 0.0012(12)
C8 0.039(2) 0.048(2) 0.067(3) 0.011(2) 0.003(2) 0.0034(18)
C9 0.0134(14) 0.0207(14) 0.0290(16) -0.0051(13) 0.0038(11) -0.0044(11)
C10 0.0229(16) 0.0237(15) 0.043(2) 0.0024(15) 0.0119(14) -0.0046(13)
C11 0.0166(15) 0.0301(17) 0.0375(19) -0.0005(15) -0.0008(13) -0.0003(13)
C12 0.0155(15) 0.0353(17) 0.0246(15) -0.0031(14) 0.0087(12) -0.0031(13)
C13 0.033(2) 0.054(2) 0.0354(19) 0.0050(18) 0.0186(16) -0.0093(17)
C14 0.0262(19) 0.051(2) 0.055(2) -0.015(2) 0.0131(17) 0.0055(16)
C15 0.0242(16) 0.0315(17) 0.0189(14) -0.0078(13) 0.0036(12) -0.0051(13)
C16 0.050(2) 0.0291(18) 0.041(2) -0.0113(16) 0.0182(17) -0.0100(16)
C17 0.034(2) 0.068(3) 0.0261(18) -0.0123(18) -0.0065(15) 0.0025(18)
C18 0.083(4) 0.072(3) 0.040(2) -0.027(2) 0.015(2) 0.012(3)
C19 0.077(4) 0.068(3) 0.063(3) -0.029(3) 0.015(3) 0.010(3)
C20 0.092(5) 0.173(7) 0.052(3) -0.053(4) -0.025(3) 0.053(5)
C21 0.0158(14) 0.0221(14) 0.0169(14) 0.0007(12) 0.0007(11) -0.0021(11)
C22 0.0158(15) 0.0244(15) 0.0221(15) -0.0004(12) 0.0012(11) -0.0022(11)
C23 0.0215(16) 0.0325(17) 0.0266(16) -0.0082(14) 0.0052(13) -0.0026(13)
C24 0.0328(18) 0.0316(17) 0.0291(17) -0.0109(15) 0.0068(14) -0.0090(14)
C25 0.0306(18) 0.0336(18) 0.0297(17) -0.0019(15) -0.0018(14) -0.0122(14)
C26 0.0160(16) 0.043(2) 0.057(2) -0.0112(19) 0.0003(15) -0.0028(14)
C27 0.0186(16) 0.0353(18) 0.042(2) -0.0129(16) 0.0001(14) 0.0001(13)
C28 0.048(3) 0.052(3) 0.056(3) -0.008(2) -0.001(2) -0.013(2)
C29 0.0242(16) 0.0291(16) 0.0199(15) 0.0044(13) 0.0034(12) 0.0012(13)
C30 0.036(2) 0.0319(18) 0.0352(19) 0.0084(15) 0.0057(15) 0.0007(15)
C31 0.0278(18) 0.046(2) 0.0234(16) 0.0057(15) -0.0057(13) -0.0018(15)
C32 0.045(4) 0.019(3) 0.040(4) -0.003(3) -0.007(3) -0.006(3)
C33 0.043(3) 0.030(3) 0.052(4) 0.015(3) -0.007(2) -0.009(2)
C34 0.043(3) 0.030(3) 0.052(4) 0.015(3) -0.007(2) -0.009(2)
C32A 0.023(4) 0.021(4) 0.024(4) 0.005(3) 0.003(3) -0.008(3)
C33A 0.043(3) 0.030(3) 0.052(4) 0.015(3) -0.007(2) -0.009(2)
C34A 0.043(3) 0.030(3) 0.052(4) 0.015(3) -0.007(2) -0.009(2)
C35 0.056(7) 0.045(6) 0.012(4) -0.007(4) 0.009(4) -0.026(5)
C36 0.059(4) 0.121(8) 0.048(3) 0.035(5) 0.033(2) 0.050(5)
C37 0.059(4) 0.121(8) 0.048(3) 0.035(5) 0.033(2) 0.050(5)
C35A 0.037(4) 0.052(5) 0.033(4) 0.012(4) 0.015(3) 0.001(4)
C36A 0.059(4) 0.121(8) 0.048(3) 0.035(5) 0.033(2) 0.050(5)
C37A 0.059(4) 0.121(8) 0.048(3) 0.035(5) 0.033(2) 0.050(5)
C38 0.0173(15) 0.0395(18) 0.0284(17) -0.0002(15) 0.0095(13) 0.0068(13)
C39 0.038(2) 0.045(2) 0.040(2) -0.0065(18) 0.0160(17) 0.0154(17)
C40 0.0252(18) 0.043(2) 0.056(2) 0.0053(19) 0.0141(17) 0.0019(15)
C41 0.0240(17) 0.0396(19) 0.040(2) 0.0106(17) 0.0041(14) 0.0140(15)
C42 0.036(2) 0.035(2) 0.071(3) 0.007(2) 0.015(2) 0.0127(17)
C43 0.0168(17) 0.062(3) 0.047(2) -0.002(2) -0.0019(15) 0.0041(16)
C44 0.071(4) 0.0201(17) 0.0565(18) -0.0047(14) -0.004(2) 0.018(2)
C45 0.071(4) 0.0201(17) 0.0565(18) -0.0047(14) -0.004(2) 0.018(2)
C46 0.071(4) 0.0201(17) 0.0565(18) -0.0047(14) -0.004(2) 0.018(2)
C44A 0.071(4) 0.0201(17) 0.0565(18) -0.0047(14) -0.004(2) 0.018(2)
C45A 0.071(4) 0.0201(17) 0.0565(18) -0.0047(14) -0.004(2) 0.018(2)
C46A 0.071(4) 0.0201(17) 0.0565(18) -0.0047(14) -0.004(2) 0.018(2)

loop_
_atom_type_symbol
_atom_type_description
_atom_type_scat_dispersion_real
_atom_type_scat_dispersion_imag
_atom_type_scat_source
C C 0.0033 0.0016 'International Tables Vol C Tables 4.2.6.8 and 6.1.1.4'
H H 0 0 'International Tables Vol C Tables 4.2.6.8 and 6.1.1.4'
O O 0.0106 0.006 'International Tables Vol C Tables 4.2.6.8 and 6.1.1.4'
Ti Ti 0.2776 0.4457 'International Tables Vol C Tables 4.2.6.8 and 6.1.1.4'

loop_
_exptl_crystal_face_index_h
_exptl_crystal_face_index_k
_exptl_crystal_face_index_l
_exptl_crystal_face_perp_dist
1 -1 2 0.073
-1 1 4 0.123
-1 1 1 0.159
-2 2 -3 0.096
0 -3 -1 0.123
-1 0 2 0.15
1 3 0 0.105
1 1 -1 0.121
1 -2 -2 0.194
-1 -3 0 0.151
3 -1 -5 0.194
2 -2 -1 0.155
0 0 -1 0.215
2 -2 1 0.098

loop_
_geom_angle_atom_site_label_1
_geom_angle_atom_site_label_2
_geom_angle_atom_site_label_3
_geom_angle
_geom_angle_site_symmetry_1
_geom_angle_site_symmetry_3
_geom_angle_publ_flag
O3 Ti1 O6 102.57(9) . . ?
O3 Ti1 O5 104.66(9) . . ?
O6 Ti1 O5 93.08(9) . . ?
O3 Ti1 O4 98.46(9) . . ?
O6 Ti1 O4 99.79(9) . . ?
O5 Ti1 O4 150.37(8) . . ?
O3 Ti1 O7 174.25(8) . . ?
O6 Ti1 O7 80.77(8) . . ?
O5 Ti1 O7 79.67(8) . . ?
O4 Ti1 O7 76.26(8) . . ?
O3 Ti1 O1 90.54(9) . . ?
O6 Ti1 O1 166.57(8) . . ?
O5 Ti1 O1 80.58(8) . . ?
O4 Ti1 O1 80.92(8) . . ?
O7 Ti1 O1 86.42(8) . . ?
O3 Ti1 Ti4 139.09(7) . . ?
O6 Ti1 Ti4 36.75(6) . . ?
O5 Ti1 Ti4 86.23(7) . . ?
O4 Ti1 Ti4 88.32(7) . . ?
O7 Ti1 Ti4 44.03(5) . . ?
O1 Ti1 Ti4 130.34(6) . . ?
O3 Ti1 Ti3 144.09(7) . . ?
O6 Ti1 Ti3 90.83(7) . . ?
O5 Ti1 Ti3 40.70(6) . . ?
O4 Ti1 Ti3 112.04(6) . . ?
O7 Ti1 Ti3 39.49(5) . . ?
O1 Ti1 Ti3 76.61(6) . . ?
Ti4 Ti1 Ti3 62.98(3) . . ?
O3 Ti1 Ti2 135.68(7) . . ?
O6 Ti1 Ti2 89.87(7) . . ?
O5 Ti1 Ti2 117.11(6) . . ?
O4 Ti1 Ti2 37.24(6) . . ?
O7 Ti1 Ti2 39.03(5) . . ?
O1 Ti1 Ti2 82.64(6) . . ?
Ti4 Ti1 Ti2 61.60(3) . . ?
Ti3 Ti1 Ti2 76.48(3) . . ?
O16 Ti2 O8 99.31(10) . . ?
O16 Ti2 O4 101.22(9) . . ?
O8 Ti2 O4 99.62(9) . . ?
O16 Ti2 O9 90.32(10) . . ?
O8 Ti2 O9 93.34(10) . . ?
O4 Ti2 O9 160.93(8) . . ?
O16 Ti2 O7 95.16(9) . . ?
O8 Ti2 O7 165.46(9) . . ?
O4 Ti2 O7 75.92(8) . . ?
O9 Ti2 O7 88.07(8) . . ?
O16 Ti2 O10 168.43(10) . . ?
O8 Ti2 O10 89.71(9) . . ?
O4 Ti2 O10 84.26(8) . . ?
O9 Ti2 O10 81.87(9) . . ?
O7 Ti2 O10 76.16(8) . . ?
O16 Ti2 Ti4 132.93(8) . . ?
O8 Ti2 Ti4 126.60(7) . . ?
O4 Ti2 Ti4 82.60(6) . . ?
O9 Ti2 Ti4 78.44(6) . . ?
O7 Ti2 Ti4 39.66(5) . . ?
O10 Ti2 Ti4 37.06(6) . . ?
O16 Ti2 Ti1 101.20(8) . . ?
O8 Ti2 Ti1 135.13(8) . . ?
O4 Ti2 Ti1 37.27(6) . . ?
O9 Ti2 Ti1 125.81(6) . . ?
O7 Ti2 Ti1 38.66(5) . . ?
O10 Ti2 Ti1 76.91(6) . . ?
Ti4 Ti2 Ti1 55.13(3) . . ?
O11 Ti3 O12 97.33(10) . . ?
O11 Ti3 O13 100.25(9) . . ?
O12 Ti3 O13 98.77(9) . . ?
O11 Ti3 O7 95.70(9) . . ?
O12 Ti3 O7 166.71(9) . . ?
O13 Ti3 O7 76.28(8) . . ?
O11 Ti3 O2 91.51(9) . . ?
O12 Ti3 O2 94.45(9) . . ?
O13 Ti3 O2 160.98(8) . . ?
O7 Ti3 O2 87.79(8) . . ?
O11 Ti3 O5 170.19(9) . . ?
O12 Ti3 O5 90.32(9) . . ?
O13 Ti3 O5 84.56(8) . . ?
O7 Ti3 O5 77.02(8) . . ?
O2 Ti3 O5 81.75(8) . . ?
O11 Ti3 Ti1 134.00(7) . . ?
O12 Ti3 Ti1 127.89(7) . . ?
O13 Ti3 Ti1 82.60(6) . . ?
O7 Ti3 Ti1 39.85(5) . . ?
O2 Ti3 Ti1 78.49(6) . . ?
O5 Ti3 Ti1 37.67(6) . . ?
O11 Ti3 Ti4 100.54(8) . . ?
O12 Ti3 Ti4 134.90(7) . . ?
O13 Ti3 Ti4 37.41(6) . . ?
O7 Ti3 Ti4 38.87(5) . . ?
O2 Ti3 Ti4 125.84(6) . . ?
O5 Ti3 Ti4 78.03(6) . . ?
Ti1 Ti3 Ti4 55.46(3) . . ?
O15 Ti4 O6 102.72(10) . . ?
O15 Ti4 O10 103.28(10) . . ?
O6 Ti4 O10 93.06(9) . . ?
O15 Ti4 O13 99.74(10) . . ?
O6 Ti4 O13 98.81(9) . . ?
O10 Ti4 O13 151.04(9) . . ?
O15 Ti4 O7 175.41(9) . . ?
O6 Ti4 O7 80.67(9) . . ?
O10 Ti4 O7 79.48(8) . . ?
O13 Ti4 O7 76.54(8) . . ?
O15 Ti4 O14 90.19(9) . . ?
O6 Ti4 O14 166.70(8) . . ?
O10 Ti4 O14 80.74(8) . . ?
O13 Ti4 O14 81.85(8) . . ?
O7 Ti4 O14 86.61(8) . . ?
O15 Ti4 Ti1 139.26(7) . . ?
O6 Ti4 Ti1 36.59(6) . . ?
O10 Ti4 Ti1 85.54(7) . . ?
O13 Ti4 Ti1 88.42(7) . . ?
O7 Ti4 Ti1 44.08(5) . . ?
O14 Ti4 Ti1 130.55(6) . . ?
O15 Ti4 Ti2 141.94(7) . . ?
O6 Ti4 Ti2 91.27(7) . . ?
O10 Ti4 Ti2 39.99(6) . . ?
O13 Ti4 Ti2 113.00(6) . . ?
O7 Ti4 Ti2 40.10(5) . . ?
O14 Ti4 Ti2 76.39(6) . . ?
Ti1 Ti4 Ti2 63.28(3) . . ?
O15 Ti4 Ti3 137.68(8) . . ?
O6 Ti4 Ti3 89.42(7) . . ?
O10 Ti4 Ti3 116.55(6) . . ?
O13 Ti4 Ti3 37.98(6) . . ?
O7 Ti4 Ti3 38.57(6) . . ?
O14 Ti4 Ti3 82.97(6) . . ?
Ti1 Ti4 Ti3 61.56(3) . . ?
Ti2 Ti4 Ti3 76.59(3) . . ?
C1 O1 Ti1 128.94(18) . . ?
C1 O2 Ti3 129.83(18) . . ?
C9 O3 Ti1 167.92(18) . . ?
C12 O4 Ti2 128.83(17) . . ?
C12 O4 Ti1 124.57(17) . . ?
Ti2 O4 Ti1 105.49(9) . . ?
C15 O5 Ti1 132.13(18) . . ?
C15 O5 Ti3 126.20(17) . . ?
Ti1 O5 Ti3 101.63(9) . . ?
Ti1 O6 Ti4 106.66(10) . . ?
Ti3 O7 Ti4 102.56(9) . . ?
Ti3 O7 Ti1 100.66(8) . . ?
Ti4 O7 Ti1 91.89(8) . . ?
Ti3 O7 Ti2 146.85(10) . . ?
Ti4 O7 Ti2 100.24(8) . . ?
Ti1 O7 Ti2 102.31(8) . . ?
C18 O8 Ti2 139.6(3) . . ?
C21 O9 Ti2 130.42(19) . . ?
C29 O10 Ti4 130.42(18) . . ?
C29 O10 Ti2 126.59(18) . . ?
Ti4 O10 Ti2 102.94(9) . . ?
C32 O11 Ti3 163.2(3) . . ?
C32A O11 Ti3 140.7(4) . . ?
C35A O12 Ti3 142.1(5) . . ?
C35 O12 Ti3 164.0(5) . . ?
C38 O13 Ti4 124.30(18) . . ?
C38 O13 Ti3 130.40(18) . . ?
Ti4 O13 Ti3 104.61(9) . . ?
C21 O14 Ti4 127.72(19) . . ?
C41 O15 Ti4 167.6(2) . . ?
C44A O16 Ti2 157.9(5) . . ?
C44 O16 Ti2 170.9(10) . . ?
O1 C1 O2 125.4(3) . . ?
O1 C1 C2 117.7(2) . . ?
O2 C1 C2 116.9(2) . . ?
C3 C2 C7 118.2(3) . . ?
C3 C2 C1 122.0(3) . . ?
C7 C2 C1 119.8(3) . . ?
C2 C3 C4 120.9(3) . . ?
C2 C3 H3 119.6 . . ?
C4 C3 H3 119.6 . . ?
C3 C4 C5 120.6(3) . . ?
C3 C4 H4 119.7 . . ?
C5 C4 H4 119.7 . . ?
C6 C5 C4 118.7(3) . . ?
C6 C5 C8 121.1(3) . . ?
C4 C5 C8 120.2(3) . . ?
C7 C6 C5 120.8(3) . . ?
C7 C6 H6 119.6 . . ?
C5 C6 H6 119.6 . . ?
C6 C7 C2 120.8(3) . . ?
C6 C7 H7 119.6 . . ?
C2 C7 H7 119.6 . . ?
C5 C8 H8A 109.5 . . ?
C5 C8 H8B 109.5 . . ?
H8A C8 H8B 109.5 . . ?
C5 C8 H8C 109.5 . . ?
H8A C8 H8C 109.5 . . ?
H8B C8 H8C 109.5 . . ?
O3 C9 C10 110.0(2) . . ?
O3 C9 C11 110.6(2) . . ?
C10 C9 C11 111.7(3) . . ?
O3 C9 H9 108.2 . . ?
C10 C9 H9 108.2 . . ?
C11 C9 H9 108.2 . . ?
C9 C10 H10A 109.5 . . ?
C9 C10 H10B 109.5 . . ?
H10A C10 H10B 109.5 . . ?
C9 C10 H10C 109.5 . . ?
H10A C10 H10C 109.5 . . ?
H10B C10 H10C 109.5 . . ?
C9 C11 H11A 109.5 . . ?
C9 C11 H11B 109.5 . . ?
H11A C11 H11B 109.5 . . ?
C9 C11 H11C 109.5 . . ?
H11A C11 H11C 109.5 . . ?
H11B C11 H11C 109.5 . . ?
O4 C12 C14 111.3(3) . . ?
O4 C12 C13 110.1(2) . . ?
C14 C12 C13 114.1(3) . . ?
O4 C12 H12 107 . . ?
C14 C12 H12 107 . . ?
C13 C12 H12 107 . . ?
C12 C13 H13A 109.5 . . ?
C12 C13 H13B 109.5 . . ?
H13A C13 H13B 109.5 . . ?
C12 C13 H13C 109.5 . . ?
H13A C13 H13C 109.5 . . ?
H13B C13 H13C 109.5 . . ?
C12 C14 H14A 109.5 . . ?
C12 C14 H14B 109.5 . . ?
H14A C14 H14B 109.5 . . ?
C12 C14 H14C 109.5 . . ?
H14A C14 H14C 109.5 . . ?
H14B C14 H14C 109.5 . . ?
O5 C15 C16 110.8(3) . . ?
O5 C15 C17 110.1(3) . . ?
C16 C15 C17 112.6(3) . . ?
O5 C15 H15 107.7 . . ?
C16 C15 H15 107.7 . . ?
C17 C15 H15 107.7 . . ?
C15 C16 H16A 109.5 . . ?
C15 C16 H16B 109.5 . . ?
H16A C16 H16B 109.5 . . ?
C15 C16 H16C 109.5 . . ?
H16A C16 H16C 109.5 . . ?
H16B C16 H16C 109.5 . . ?
C15 C17 H17A 109.5 . . ?
C15 C17 H17B 109.5 . . ?
H17A C17 H17B 109.5 . . ?
C15 C17 H17C 109.5 . . ?
H17A C17 H17C 109.5 . . ?
H17B C17 H17C 109.5 . . ?
O8 C18 C20 110.6(5) . . ?
O8 C18 C19 112.3(4) . . ?
C20 C18 C19 115.9(5) . . ?
O8 C18 H18 105.7 . . ?
C20 C18 H18 105.7 . . ?
C19 C18 H18 105.7 . . ?
C18 C19 H19A 109.5 . . ?
C18 C19 H19B 109.5 . . ?
H19A C19 H19B 109.5 . . ?
C18 C19 H19C 109.5 . . ?
H19A C19 H19C 109.5 . . ?
H19B C19 H19C 109.5 . . ?
C18 C20 H20A 109.5 . . ?
C18 C20 H20B 109.5 . . ?
H20A C20 H20B 109.5 . . ?
C18 C20 H20C 109.5 . . ?
H20A C20 H20C 109.5 . . ?
H20B C20 H20C 109.5 . . ?
O14 C21 O9 125.7(3) . . ?
O14 C21 C22 118.3(3) . . ?
O9 C21 C22 116.1(2) . . ?
C23 C22 C27 118.2(3) . . ?
C23 C22 C21 121.2(3) . . ?
C27 C22 C21 120.5(3) . . ?
C24 C23 C22 121.2(3) . . ?
C24 C23 H23 119.4 . . ?
C22 C23 H23 119.4 . . ?
C23 C24 C25 120.7(3) . . ?
C23 C24 H24 119.7 . . ?
C25 C24 H24 119.7 . . ?
C26 C25 C24 118.7(3) . . ?
C26 C25 C28 120.5(3) . . ?
C24 C25 C28 120.7(3) . . ?
C25 C26 C27 120.7(3) . . ?
C25 C26 H26 119.6 . . ?
C27 C26 H26 119.6 . . ?
C26 C27 C22 120.4(3) . . ?
C26 C27 H27 119.8 . . ?
C22 C27 H27 119.8 . . ?
C25 C28 H28A 109.5 . . ?
C25 C28 H28B 109.5 . . ?
H28A C28 H28B 109.5 . . ?
C25 C28 H28C 109.5 . . ?
H28A C28 H28C 109.5 . . ?
H28B C28 H28C 109.5 . . ?
O10 C29 C30 110.2(3) . . ?
O10 C29 C31 109.8(3) . . ?
C30 C29 C31 113.6(3) . . ?
O10 C29 H29 107.7 . . ?
C30 C29 H29 107.7 . . ?
C31 C29 H29 107.7 . . ?
C29 C30 H30A 109.5 . . ?
C29 C30 H30B 109.5 . . ?
H30A C30 H30B 109.5 . . ?
C29 C30 H30C 109.5 . . ?
H30A C30 H30C 109.5 . . ?
H30B C30 H30C 109.5 . . ?
C29 C31 H31A 109.5 . . ?
C29 C31 H31B 109.5 . . ?
H31A C31 H31B 109.5 . . ?
C29 C31 H31C 109.5 . . ?
H31A C31 H31C 109.5 . . ?
H31B C31 H31C 109.5 . . ?
O11 C32 C34 112.2(9) . . ?
O11 C32 C33 104.7(6) . . ?
C34 C32 C33 101.1(8) . . ?
O11 C32 H32 112.7 . . ?
C34 C32 H32 112.7 . . ?
C33 C32 H32 112.7 . . ?
C32 C33 H33A 109.5 . . ?
C32 C33 H33B 109.5 . . ?
H33A C33 H33B 109.5 . . ?
C32 C33 H33C 109.5 . . ?
H33A C33 H33C 109.5 . . ?
H33B C33 H33C 109.5 . . ?
C32 C34 H34A 109.5 . . ?
C32 C34 H34B 109.5 . . ?
H34A C34 H34B 109.5 . . ?
C32 C34 H34C 109.5 . . ?
H34A C34 H34C 109.5 . . ?
H34B C34 H34C 109.5 . . ?
O11 C32A C34A 109.9(10) . . ?
O11 C32A C33A 97.5(6) . . ?
C34A C32A C33A 107.1(13) . . ?
O11 C32A H32A 113.6 . . ?
C34A C32A H32A 113.6 . . ?
C33A C32A H32A 113.6 . . ?
C32A C33A H33D 109.5 . . ?
C32A C33A H33E 109.5 . . ?
H33D C33A H33E 109.5 . . ?
C32A C33A H33F 109.5 . . ?
H33D C33A H33F 109.5 . . ?
H33E C33A H33F 109.5 . . ?
C32A C34A H34D 109.5 . . ?
C32A C34A H34E 109.5 . . ?
H34D C34A H34E 109.5 . . ?
C32A C34A H34F 109.5 . . ?
H34D C34A H34F 109.5 . . ?
H34E C34A H34F 109.5 . . ?
O12 C35 C37 111.0(13) . . ?
O12 C35 C36 103.5(11) . . ?
C37 C35 C36 106.0(16) . . ?
O12 C35 H35 111.9 . . ?
C37 C35 H35 111.9 . . ?
C36 C35 H35 111.9 . . ?
C35 C36 H36A 109.5 . . ?
C35 C36 H36B 109.5 . . ?
H36A C36 H36B 109.5 . . ?
C35 C36 H36C 109.5 . . ?
H36A C36 H36C 109.5 . . ?
H36B C36 H36C 109.5 . . ?
C35 C37 H37A 109.5 . . ?
C35 C37 H37B 109.5 . . ?
H37A C37 H37B 109.5 . . ?
C35 C37 H37C 109.5 . . ?
H37A C37 H37C 109.5 . . ?
H37B C37 H37C 109.5 . . ?
O12 C35A C36A 113.9(9) . . ?
O12 C35A C37A 109.1(8) . . ?
C36A C35A C37A 109.4(12) . . ?
O12 C35A H35A 108.1 . . ?
C36A C35A H35A 108.1 . . ?
C37A C35A H35A 108.1 . . ?
C35A C36A H36D 109.5 . . ?
C35A C36A H36E 109.5 . . ?
H36D C36A H36E 109.5 . . ?
C35A C36A H36F 109.5 . . ?
H36D C36A H36F 109.5 . . ?
H36E C36A H36F 109.5 . . ?
C35A C37A H37D 109.5 . . ?
C35A C37A H37E 109.5 . . ?
H37D C37A H37E 109.5 . . ?
C35A C37A H37F 109.5 . . ?
H37D C37A H37F 109.5 . . ?
H37E C37A H37F 109.5 . . ?
O13 C38 C40 110.6(3) . . ?
O13 C38 C39 110.4(3) . . ?
C40 C38 C39 114.4(3) . . ?
O13 C38 H38 107 . . ?
C40 C38 H38 107 . . ?
C39 C38 H38 107 . . ?
C38 C39 H39A 109.5 . . ?
C38 C39 H39B 109.5 . . ?
H39A C39 H39B 109.5 . . ?
C38 C39 H39C 109.5 . . ?
H39A C39 H39C 109.5 . . ?
H39B C39 H39C 109.5 . . ?
C38 C40 H40A 109.5 . . ?
C38 C40 H40B 109.5 . . ?
H40A C40 H40B 109.5 . . ?
C38 C40 H40C 109.5 . . ?
H40A C40 H40C 109.5 . . ?
H40B C40 H40C 109.5 . . ?
O15 C41 C42 109.7(3) . . ?
O15 C41 C43 110.0(3) . . ?
C42 C41 C43 112.9(3) . . ?
O15 C41 H41 108 . . ?
C42 C41 H41 108 . . ?
C43 C41 H41 108 . . ?
C41 C42 H42A 109.5 . . ?
C41 C42 H42B 109.5 . . ?
H42A C42 H42B 109.5 . . ?
C41 C42 H42C 109.5 . . ?
H42A C42 H42C 109.5 . . ?
H42B C42 H42C 109.5 . . ?
C41 C43 H43A 109.5 . . ?
C41 C43 H43B 109.5 . . ?
H43A C43 H43B 109.5 . . ?
C41 C43 H43C 109.5 . . ?
H43A C43 H43C 109.5 . . ?
H43B C43 H43C 109.5 . . ?
O16 C44 C45 113.0(14) . . ?
O16 C44 C46 105(2) . . ?
C45 C44 C46 115.6(14) . . ?
O16 C44 H44 107.6 . . ?
C45 C44 H44 107.6 . . ?
C46 C44 H44 107.6 . . ?
C44 C45 H45A 109.5 . . ?
C44 C45 H45B 109.5 . . ?
H45A C45 H45B 109.5 . . ?
C44 C45 H45C 109.5 . . ?
H45A C45 H45C 109.5 . . ?
H45B C45 H45C 109.5 . . ?
C44 C46 H46A 109.5 . . ?
C44 C46 H46B 109.5 . . ?
H46A C46 H46B 109.5 . . ?
C44 C46 H46C 109.5 . . ?
H46A C46 H46C 109.5 . . ?
H46B C46 H46C 109.5 . . ?
O16 C44A C46A 111.2(10) . . ?
O16 C44A C45A 109.2(8) . . ?
C46A C44A C45A 110.9(7) . . ?
O16 C44A H44A 108.5 . . ?
C46A C44A H44A 108.5 . . ?
C45A C44A H44A 108.5 . . ?
C44A C45A H45D 109.5 . . ?
C44A C45A H45E 109.5 . . ?
H45D C45A H45E 109.5 . . ?
C44A C45A H45F 109.5 . . ?
H45D C45A H45F 109.5 . . ?
H45E C45A H45F 109.5 . . ?
C44A C46A H46D 109.5 . . ?
C44A C46A H46E 109.5 . . ?
H46D C46A H46E 109.5 . . ?
C44A C46A H46F 109.5 . . ?
H46D C46A H46F 109.5 . . ?
H46E C46A H46F 109.5 . . ?

loop_
_geom_bond_atom_site_label_1
_geom_bond_atom_site_label_2
_geom_bond_distance
_geom_bond_site_symmetry_2
_geom_bond_publ_flag
Ti1 O3 1.790(2) . ?
Ti1 O6 1.840(2) . ?
Ti1 O5 1.969(2) . ?
Ti1 O4 2.023(2) . ?
Ti1 O7 2.058(2) . ?
Ti1 O1 2.146(2) . ?
Ti1 Ti4 2.9565(17) . ?
Ti1 Ti3 3.1562(12) . ?
Ti1 Ti2 3.2187(12) . ?
Ti2 O16 1.783(2) . ?
Ti2 O8 1.805(2) . ?
Ti2 O4 2.021(2) . ?
Ti2 O9 2.046(2) . ?
Ti2 O7 2.075(2) . ?
Ti2 O10 2.090(2) . ?
Ti2 Ti4 3.1699(11) . ?
Ti3 O11 1.789(2) . ?
Ti3 O12 1.803(2) . ?
Ti3 O13 2.034(2) . ?
Ti3 O7 2.042(2) . ?
Ti3 O2 2.061(2) . ?
Ti3 O5 2.101(2) . ?
Ti3 Ti4 3.1977(13) . ?
Ti4 O15 1.789(2) . ?
Ti4 O6 1.846(2) . ?
Ti4 O10 1.960(2) . ?
Ti4 O13 2.008(2) . ?
Ti4 O7 2.0560(19) . ?
Ti4 O14 2.171(2) . ?
O1 C1 1.252(3) . ?
O2 C1 1.279(3) . ?
O3 C9 1.420(3) . ?
O4 C12 1.445(3) . ?
O5 C15 1.438(3) . ?
O8 C18 1.430(5) . ?
O9 C21 1.278(3) . ?
O10 C29 1.437(3) . ?
O11 C32 1.394(6) . ?
O11 C32A 1.410(7) . ?
O12 C35A 1.388(7) . ?
O12 C35 1.422(8) . ?
O13 C38 1.446(3) . ?
O14 C21 1.252(4) . ?
O15 C41 1.424(4) . ?
O16 C44A 1.383(14) . ?
O16 C44 1.46(2) . ?
C1 C2 1.502(4) . ?
C2 C3 1.380(4) . ?
C2 C7 1.400(4) . ?
C3 C4 1.382(4) . ?
C3 H3 0.95 . ?
C4 C5 1.389(5) . ?
C4 H4 0.95 . ?
C5 C6 1.382(5) . ?
C5 C8 1.521(5) . ?
C6 C7 1.372(4) . ?
C6 H6 0.95 . ?
C7 H7 0.95 . ?
C8 H8A 0.98 . ?
C8 H8B 0.98 . ?
C8 H8C 0.98 . ?
C9 C10 1.524(4) . ?
C9 C11 1.525(4) . ?
C9 H9 1 . ?
C10 H10A 0.98 . ?
C10 H10B 0.98 . ?
C10 H10C 0.98 . ?
C11 H11A 0.98 . ?
C11 H11B 0.98 . ?
C11 H11C 0.98 . ?
C12 C14 1.497(5) . ?
C12 C13 1.502(5) . ?
C12 H12 1 . ?
C13 H13A 0.98 . ?
C13 H13B 0.98 . ?
C13 H13C 0.98 . ?
C14 H14A 0.98 . ?
C14 H14B 0.98 . ?
C14 H14C 0.98 . ?
C15 C16 1.496(5) . ?
C15 C17 1.516(5) . ?
C15 H15 1 . ?
C16 H16A 0.98 . ?
C16 H16B 0.98 . ?
C16 H16C 0.98 . ?
C17 H17A 0.98 . ?
C17 H17B 0.98 . ?
C17 H17C 0.98 . ?
C18 C20 1.452(7) . ?
C18 C19 1.463(7) . ?
C18 H18 1 . ?
C19 H19A 0.98 . ?
C19 H19B 0.98 . ?
C19 H19C 0.98 . ?
C20 H20A 0.98 . ?
C20 H20B 0.98 . ?
C20 H20C 0.98 . ?
C21 C22 1.500(4) . ?
C22 C23 1.384(4) . ?
C22 C27 1.395(4) . ?
C23 C24 1.383(4) . ?
C23 H23 0.95 . ?
C24 C25 1.385(5) . ?
C24 H24 0.95 . ?
C25 C26 1.384(5) . ?
C25 C28 1.519(5) . ?
C26 C27 1.394(5) . ?
C26 H26 0.95 . ?
C27 H27 0.95 . ?
C28 H28A 0.98 . ?
C28 H28B 0.98 . ?
C28 H28C 0.98 . ?
C29 C30 1.516(4) . ?
C29 C31 1.518(4) . ?
C29 H29 1 . ?
C30 H30A 0.98 . ?
C30 H30B 0.98 . ?
C30 H30C 0.98 . ?
C31 H31A 0.98 . ?
C31 H31B 0.98 . ?
C31 H31C 0.98 . ?
C32 C34 1.504(19) . ?
C32 C33 1.610(14) . ?
C32 H32 1 . ?
C33 H33A 0.98 . ?
C33 H33B 0.98 . ?
C33 H33C 0.98 . ?
C34 H34A 0.98 . ?
C34 H34B 0.98 . ?
C34 H34C 0.98 . ?
C32A C34A 1.50(2) . ?
C32A C33A 1.806(19) . ?
C32A H32A 1 . ?
C33A H33D 0.98 . ?
C33A H33E 0.98 . ?
C33A H33F 0.98 . ?
C34A H34D 0.98 . ?
C34A H34E 0.98 . ?
C34A H34F 0.98 . ?
C35 C37 1.45(3) . ?
C35 C36 1.62(4) . ?
C35 H35 1 . ?
C36 H36A 0.98 . ?
C36 H36B 0.98 . ?
C36 H36C 0.98 . ?
C37 H37A 0.98 . ?
C37 H37B 0.98 . ?
C37 H37C 0.98 . ?
C35A C36A 1.43(2) . ?
C35A C37A 1.60(2) . ?
C35A H35A 1 . ?
C36A H36D 0.98 . ?
C36A H36E 0.98 . ?
C36A H36F 0.98 . ?
C37A H37D 0.98 . ?
C37A H37E 0.98 . ?
C37A H37F 0.98 . ?
C38 C40 1.489(5) . ?
C38 C39 1.503(5) . ?
C38 H38 1 . ?
C39 H39A 0.98 . ?
C39 H39B 0.98 . ?
C39 H39C 0.98 . ?
C40 H40A 0.98 . ?
C40 H40B 0.98 . ?
C40 H40C 0.98 . ?
C41 C42 1.504(5) . ?
C41 C43 1.529(5) . ?
C41 H41 1 . ?
C42 H42A 0.98 . ?
C42 H42B 0.98 . ?
C42 H42C 0.98 . ?
C43 H43A 0.98 . ?
C43 H43B 0.98 . ?
C43 H43C 0.98 . ?
C44 C45 1.48(2) . ?
C44 C46 1.52(2) . ?
C44 H44 1 . ?
C45 H45A 0.98 . ?
C45 H45B 0.98 . ?
C45 H45C 0.98 . ?
C46 H46A 0.98 . ?
C46 H46B 0.98 . ?
C46 H46C 0.98 . ?
C44A C46A 1.527(11) . ?
C44A C45A 1.546(13) . ?
C44A H44A 1 . ?
C45A H45D 0.98 . ?
C45A H45E 0.98 . ?
C45A H45F 0.98 . ?
C46A H46D 0.98 . ?
C46A H46E 0.98 . ?
C46A H46F 0.98 . ?

loop_
_geom_torsion_atom_site_label_1
_geom_torsion_atom_site_label_2
_geom_torsion_atom_site_label_3
_geom_torsion_atom_site_label_4
_geom_torsion
_geom_torsion_site_symmetry_1
_geom_torsion_site_symmetry_2
_geom_torsion_site_symmetry_3
_geom_torsion_site_symmetry_4
_geom_torsion_publ_flag
O6 Ti1 O3 C9 -18E1(10) . . . . ?
O5 Ti1 O3 C9 -83.2(9) . . . . ?
O4 Ti1 O3 C9 78.1(9) . . . . ?
O1 Ti1 O3 C9 -2.8(9) . . . . ?
Ti4 Ti1 O3 C9 175.4(9) . . . . ?
Ti3 Ti1 O3 C9 -70.3(9) . . . . ?
Ti2 Ti1 O3 C9 77.2(9) . . . . ?
O3 Ti1 O6 Ti4 -174.73(10) . . . . ?
O5 Ti1 O6 Ti4 79.51(10) . . . . ?
O4 Ti1 O6 Ti4 -73.70(10) . . . . ?
O7 Ti1 O6 Ti4 0.50(9) . . . . ?
O1 Ti1 O6 Ti4 18.2(4) . . . . ?
Ti3 Ti1 O6 Ti4 38.85(9) . . . . ?
Ti2 Ti1 O6 Ti4 -37.63(8) . . . . ?
O15 Ti4 O6 Ti1 -177.34(10) . . . . ?
O10 Ti4 O6 Ti1 78.30(10) . . . . ?
O13 Ti4 O6 Ti1 -75.19(11) . . . . ?
O7 Ti4 O6 Ti1 -0.50(9) . . . . ?
O14 Ti4 O6 Ti1 16.6(4) . . . . ?
Ti2 Ti4 O6 Ti1 38.32(9) . . . . ?
Ti3 Ti4 O6 Ti1 -38.25(8) . . . . ?
O16 Ti2 O8 C18 -47.1(4) . . . . ?
O4 Ti2 O8 C18 -150.3(4) . . . . ?
O9 Ti2 O8 C18 43.8(4) . . . . ?
O7 Ti2 O8 C18 139.0(4) . . . . ?
O10 Ti2 O8 C18 125.6(4) . . . . ?
Ti4 Ti2 O8 C18 121.8(4) . . . . ?
Ti1 Ti2 O8 C18 -163.4(4) . . . . ?
O12 Ti3 O11 C32 100.2(13) . . . . ?
O13 Ti3 O11 C32 -159.5(13) . . . . ?
O7 Ti3 O11 C32 -82.4(13) . . . . ?
O2 Ti3 O11 C32 5.5(13) . . . . ?
Ti1 Ti3 O11 C32 -69.9(13) . . . . ?
Ti4 Ti3 O11 C32 -121.4(13) . . . . ?
O12 Ti3 O11 C32A 3.1(5) . . . . ?
O13 Ti3 O11 C32A 103.4(5) . . . . ?
O7 Ti3 O11 C32A -179.5(5) . . . . ?
O2 Ti3 O11 C32A -91.6(5) . . . . ?
Ti1 Ti3 O11 C32A -167.0(5) . . . . ?
Ti4 Ti3 O11 C32A 141.5(5) . . . . ?
O11 Ti3 O12 C35A -20.8(6) . . . . ?
O13 Ti3 O12 C35A -122.4(6) . . . . ?
O7 Ti3 O12 C35A 170.5(6) . . . . ?
O2 Ti3 O12 C35A 71.3(6) . . . . ?
O5 Ti3 O12 C35A 153.0(6) . . . . ?
Ti1 Ti3 O12 C35A 150.1(6) . . . . ?
Ti4 Ti3 O12 C35A -133.7(6) . . . . ?
O11 Ti3 O12 C35 -97(2) . . . . ?
O13 Ti3 O12 C35 162(2) . . . . ?
O7 Ti3 O12 C35 95(2) . . . . ?
O2 Ti3 O12 C35 -5(2) . . . . ?
O5 Ti3 O12 C35 77(2) . . . . ?
Ti1 Ti3 O12 C35 74(2) . . . . ?
Ti4 Ti3 O12 C35 150(2) . . . . ?
O6 Ti4 O15 C41 -161.7(10) . . . . ?
O10 Ti4 O15 C41 -65.4(10) . . . . ?
O13 Ti4 O15 C41 96.9(10) . . . . ?
O14 Ti4 O15 C41 15.1(10) . . . . ?
Ti1 Ti4 O15 C41 -164.1(10) . . . . ?
Ti2 Ti4 O15 C41 -52.7(10) . . . . ?
Ti3 Ti4 O15 C41 94.8(10) . . . . ?
O8 Ti2 O16 C44A 113.8(15) . . . . ?
O4 Ti2 O16 C44A -144.4(15) . . . . ?
O9 Ti2 O16 C44A 20.3(15) . . . . ?
O7 Ti2 O16 C44A -67.7(15) . . . . ?
O10 Ti2 O16 C44A -27.0(16) . . . . ?
Ti4 Ti2 O16 C44A -54.1(15) . . . . ?
Ti1 Ti2 O16 C44A -106.4(15) . . . . ?
Ti1 O1 C1 O2 -10.1(4) . . . . ?
Ti1 O1 C1 C2 169.25(17) . . . . ?
Ti3 O2 C1 O1 10.7(4) . . . . ?
Ti3 O2 C1 C2 -168.64(18) . . . . ?
O1 C1 C2 C3 177.7(3) . . . . ?
O2 C1 C2 C3 -2.9(4) . . . . ?
O1 C1 C2 C7 -2.3(4) . . . . ?
O2 C1 C2 C7 177.1(3) . . . . ?
C7 C2 C3 C4 -1.9(5) . . . . ?
C1 C2 C3 C4 178.2(3) . . . . ?
C2 C3 C4 C5 0.1(5) . . . . ?
C3 C4 C5 C6 1.5(5) . . . . ?
C3 C4 C5 C8 -176.3(3) . . . . ?
C4 C5 C6 C7 -1.4(6) . . . . ?
C8 C5 C6 C7 176.5(4) . . . . ?
C5 C6 C7 C2 -0.5(6) . . . . ?
C3 C2 C7 C6 2.1(5) . . . . ?
C1 C2 C7 C6 -178.0(3) . . . . ?
Ti1 O3 C9 C10 -128.2(8) . . . . ?
Ti1 O3 C9 C11 -4.4(10) . . . . ?
Ti2 O4 C12 C14 47.9(3) . . . . ?
Ti1 O4 C12 C14 -118.2(3) . . . . ?
Ti2 O4 C12 C13 -79.7(3) . . . . ?
Ti1 O4 C12 C13 114.2(3) . . . . ?
Ti1 O5 C15 C16 -49.0(4) . . . . ?
Ti3 O5 C15 C16 133.8(2) . . . . ?
Ti1 O5 C15 C17 76.3(3) . . . . ?
Ti3 O5 C15 C17 -101.0(3) . . . . ?
Ti2 O8 C18 C20 -141.8(4) . . . . ?
Ti2 O8 C18 C19 87.0(6) . . . . ?
Ti4 O14 C21 O9 -14.6(4) . . . . ?
Ti4 O14 C21 C22 163.94(18) . . . . ?
Ti2 O9 C21 O14 15.1(4) . . . . ?
Ti2 O9 C21 C22 -163.55(19) . . . . ?
O14 C21 C22 C23 -174.7(3) . . . . ?
O9 C21 C22 C23 4.0(4) . . . . ?
O14 C21 C22 C27 2.7(4) . . . . ?
O9 C21 C22 C27 -178.6(3) . . . . ?
C27 C22 C23 C24 -2.1(5) . . . . ?
C21 C22 C23 C24 175.3(3) . . . . ?
C22 C23 C24 C25 0.6(5) . . . . ?
C23 C24 C25 C26 1.4(5) . . . . ?
C23 C24 C25 C28 -175.8(3) . . . . ?
C24 C25 C26 C27 -1.9(6) . . . . ?
C28 C25 C26 C27 175.3(4) . . . . ?
C25 C26 C27 C22 0.4(6) . . . . ?
C23 C22 C27 C26 1.6(5) . . . . ?
C21 C22 C27 C26 -175.8(3) . . . . ?
Ti4 O10 C29 C30 -47.3(3) . . . . ?
Ti2 O10 C29 C30 129.8(2) . . . . ?
Ti4 O10 C29 C31 78.5(3) . . . . ?
Ti2 O10 C29 C31 -104.4(3) . . . . ?
Ti3 O11 C32 C34 -164.4(13) . . . . ?
Ti3 O11 C32 C33 -55.6(17) . . . . ?
Ti3 O11 C32A C34A -141.4(14) . . . . ?
Ti3 O11 C32A C33A 107.3(7) . . . . ?
Ti3 O12 C35 C37 147.3(17) . . . . ?
Ti3 O12 C35 C36 34(3) . . . . ?
Ti3 O12 C35A C36A -93.8(16) . . . . ?
Ti3 O12 C35A C37A 143.7(9) . . . . ?
Ti4 O13 C38 C40 -117.0(3) . . . . ?
Ti3 O13 C38 C40 52.0(4) . . . . ?
Ti4 O13 C38 C39 115.4(3) . . . . ?
Ti3 O13 C38 C39 -75.7(3) . . . . ?
Ti4 O15 C41 C42 -154.7(9) . . . . ?
Ti4 O15 C41 C43 -29.9(12) . . . . ?
Ti2 O16 C44A C46A -175.2(8) . . . . ?
Ti2 O16 C44A C45A -52.6(18) . . . . ?
